data_4109247
loop_
_publ_author_name
'Theodore Lazarides'
'Timothy L. Easun'
'Claire Veyne-Marti'
'Wassim Z. Alsindi'
'Michael W. George'
'Nina Deppermann'
'Christopher A. Hunter'
'Harry Adams'
'Michael D. Ward'

_publ_contact_author
; 
        Prof. Mike Ward
        Department of Chemistry
        University of Sheffield
        SHEFFIELD
        S3 7HF
;
_publ_contact_author_email m.d.ward@sheffield.ac.uk
_publ_contact_author_fax '0114 2229346'
_publ_section_title
;
 Structural and Photophysical Properties of Adducts of [Ru(bipy)(CN)4]2-
 with Different Metal Cations: Metallochromism and Its Use in Switching
 Photoinduced Energy Transfer
;
_journal_name_full 'Journal of the American Chemical Society'
_journal_page_first 4014
_journal_page_last 4027
_journal_paper_doi 10.1021/ja068436n
_journal_volume 129
_journal_year 2007
_chemical_formula_sum 'C14 H26 N6 Na2 O9 Ru'
_chemical_formula_weight 569.46
_chemical_name_systematic
; 
 ? 
;
_space_group_IT_number 14
_symmetry_cell_setting monoclinic
_symmetry_space_group_name_Hall '-P 2yn'
_symmetry_space_group_name_H-M 'P 1 21/n 1'
_atom_sites_solution_hydrogens geom
_atom_sites_solution_primary direct
_atom_sites_solution_secondary difmap
_audit_creation_method SHELXL-97
_cell_angle_alpha 90.00
_cell_angle_beta 107.7140(10)
_cell_angle_gamma 90.00
_cell_formula_units_Z 4
_cell_length_a 6.9796(10)
_cell_length_b 30.805(4)
_cell_length_c 10.5170(14)
_cell_measurement_temperature 150(2)
_cell_volume 2154.0(5)
_computing_structure_refinement 'SHELXL-97 (Sheldrick, 1997)'
_computing_structure_solution 'SHELXS-97 (Sheldrick, 1990)'
_diffrn_ambient_temperature 150(2)
_diffrn_measured_fraction_theta_full 0.998
_diffrn_measured_fraction_theta_max 0.914
_diffrn_measurement_device_type 'Bruker APEX-2 area detector'
_diffrn_measurement_method 'phi and omega scans'
_diffrn_radiation_monochromator graphite
_diffrn_radiation_source 'fine-focus sealed tube'
_diffrn_radiation_type MoK\a
_diffrn_radiation_wavelength 0.71073
_diffrn_reflns_av_R_equivalents 0.0334
_diffrn_reflns_av_sigmaI/netI 0.0255
_diffrn_reflns_limit_h_max 9
_diffrn_reflns_limit_h_min -9
_diffrn_reflns_limit_k_max 40
_diffrn_reflns_limit_k_min -40
_diffrn_reflns_limit_l_max 13
_diffrn_reflns_limit_l_min -13
_diffrn_reflns_number 23505
_diffrn_reflns_theta_full 25.00
_diffrn_reflns_theta_max 28.67
_diffrn_reflns_theta_min 2.14
_exptl_absorpt_coefficient_mu 0.828
_exptl_absorpt_correction_T_max 0.8585
_exptl_absorpt_correction_T_min 0.7775
_exptl_absorpt_correction_type multi-scan
_exptl_absorpt_process_details sadabs
_exptl_crystal_colour orange
_exptl_crystal_density_diffrn 1.756
_exptl_crystal_description block
_exptl_crystal_F_000 1160
_exptl_crystal_size_max 0.32
_exptl_crystal_size_mid 0.32
_exptl_crystal_size_min 0.19
_refine_diff_density_max 0.616
_refine_diff_density_min -1.163
_refine_diff_density_rms 0.111
_refine_ls_extinction_method none
_refine_ls_goodness_of_fit_ref 0.732
_refine_ls_hydrogen_treatment mixed
_refine_ls_matrix_type full
_refine_ls_number_parameters 334
_refine_ls_number_reflns 5083
_refine_ls_number_restraints 19
_refine_ls_restrained_S_all 0.757
_refine_ls_R_factor_all 0.0473
_refine_ls_R_factor_gt 0.0408
_refine_ls_shift/su_max 0.001
_refine_ls_shift/su_mean 0.000
_refine_ls_structure_factor_coef Fsqd
_refine_ls_weighting_details 'calc w=1/[\s^2^(Fo^2^)+(0.0904P)^2^+18.1008P] where P=(Fo^2^+2Fc^2^)/3'
_refine_ls_weighting_scheme calc
_refine_ls_wR_factor_gt 0.1175
_refine_ls_wR_factor_ref 0.1245
_reflns_number_gt 4583
_reflns_number_total 5083
_reflns_threshold_expression >2sigma(I)
_cod_data_source_file ja068436nsi20070122_062933_1.cif
_cod_data_source_block imw820a
_cod_depositor_comments
;
The following automatic conversions were performed:

'_symmetry_cell_setting' tag value 'mononclinic' was replaced with
'monoclinic' value as specified in the replacement file
'/home/robertas/cod-tools/perl-scripts/inputs/replacement_values.lst'.

Automatic conversion script
Id: cif_fix_values 3143 2015-03-26 13:38:13Z robertas 
;
_cod_database_code 4109247

loop_
_symmetry_equiv_pos_as_xyz
'x, y, z'
'-x+1/2, y+1/2, -z+1/2'
'-x, -y, -z'
'x-1/2, -y-1/2, z-1/2'

loop_
_atom_site_label
_atom_site_type_symbol
_atom_site_fract_x
_atom_site_fract_y
_atom_site_fract_z
_atom_site_U_iso_or_equiv
_atom_site_adp_type
_atom_site_occupancy
_atom_site_symmetry_multiplicity
_atom_site_calc_flag
_atom_site_refinement_flags
_atom_site_disorder_assembly
_atom_site_disorder_group
Ru1 Ru 0.70639(4) 0.364313(8) 0.65341(3) 0.01518(11) Uani 1 1 d . . .
Na1 Na -0.0126(4) 0.45094(10) 0.4713(3) 0.0211(6) Uani 0.50 1 d PD . 1
Na2 Na 0.3948(5) 0.47309(10) 0.1072(3) 0.0230(6) Uani 0.50 1 d P . 1
O3 O 0.4592(10) 0.48609(19) 0.3370(6) 0.0305(12) Uani 0.50 1 d PU A 1
O4 O 0.5142(9) 0.39183(19) 0.1601(6) 0.0278(11) Uani 0.50 1 d PU B 1
O1 O 0.1470(9) 0.5317(2) 0.0227(7) 0.0328(13) Uani 0.50 1 d P C 1
O7 O -0.0924(9) 0.46628(18) 0.2284(6) 0.0291(12) Uani 0.50 1 d P D 1
O8 O 0.1166(12) 0.3784(2) 0.1602(8) 0.0461(15) Uani 0.50 1 d PDU E 1
Na3 Na 0.0545(4) 0.42638(10) 0.3205(3) 0.0244(6) Uani 0.50 1 d P . 2
Na4 Na 0.5283(5) 0.47028(10) 0.1624(3) 0.0241(6) Uani 0.50 1 d P . 2
O3' O 0.6550(8) 0.48029(18) 0.4041(6) 0.0254(11) Uani 0.50 1 d PU . 2
O4' O 0.6501(10) 0.4186(2) 0.1631(6) 0.0364(13) Uani 0.50 1 d PU . 2
O1' O 0.1062(9) 0.4261(2) 0.0611(6) 0.0302(12) Uani 0.50 1 d P . 2
O8' O 0.1710(10) 0.36538(19) 0.2600(7) 0.0334(13) Uani 0.50 1 d PDU . 2
O7' O -0.1037(10) 0.4748(2) 0.4530(6) 0.0324(13) Uani 0.50 1 d P . 2
O5 O 0.4074(5) 0.46090(10) -0.1045(4) 0.0382(8) Uani 1 1 d . . .
O9 O 0.1986(10) 0.4803(2) 0.1922(7) 0.106(2) Uani 1 1 d . . .
N1 N 0.6024(7) 0.37145(12) 0.9278(4) 0.0343(9) Uani 1 1 d . . .
N2 N 0.3561(5) 0.42897(11) 0.5144(4) 0.0286(7) Uani 1 1 d . . .
N3 N 1.0007(5) 0.44286(12) 0.7462(4) 0.0332(8) Uani 1 1 d . . .
N4 N 0.8482(6) 0.36522(12) 0.3910(4) 0.0315(8) Uani 1 1 d . . .
N5 N 0.5286(4) 0.30773(9) 0.6031(3) 0.0183(6) Uani 1 1 d . . .
N6 N 0.9161(4) 0.31451(10) 0.7346(3) 0.0172(6) Uani 1 1 d . . .
C1 C 0.6373(6) 0.36840(11) 0.8271(4) 0.0203(7) Uani 1 1 d . . .
C2 C 0.4863(5) 0.40554(11) 0.5681(4) 0.0192(7) Uani 1 1 d . . .
C3 C 0.8918(5) 0.41369(12) 0.7121(4) 0.0203(7) Uani 1 1 d . . .
C4 C 0.7899(6) 0.36317(11) 0.4831(4) 0.0201(7) Uani 1 1 d . . .
C5 C 1.1119(6) 0.32007(13) 0.8002(4) 0.0244(8) Uani 1 1 d . . .
H5 H 1.1643 0.3488 0.8126 0.029 Uiso 1 1 calc R . .
C6 C 1.2405(6) 0.28585(14) 0.8504(5) 0.0344(10) Uani 1 1 d . . .
H6 H 1.3782 0.2910 0.8972 0.041 Uiso 1 1 calc R . .
C7 C 1.1657(7) 0.24382(14) 0.8315(5) 0.0357(10) Uani 1 1 d . . .
H7 H 1.2513 0.2198 0.8651 0.043 Uiso 1 1 calc R . .
C8 C 0.9646(6) 0.23745(12) 0.7631(4) 0.0263(8) Uani 1 1 d . . .
H8 H 0.9108 0.2089 0.7480 0.032 Uiso 1 1 calc R . .
C9 C 0.8418(5) 0.27321(11) 0.7167(4) 0.0184(7) Uani 1 1 d . . .
C10 C 0.6243(6) 0.26954(12) 0.6449(4) 0.0197(7) Uani 1 1 d . . .
C11 C 0.5235(6) 0.23013(12) 0.6220(4) 0.0274(8) Uani 1 1 d . . .
H11 H 0.5934 0.2038 0.6525 0.033 Uiso 1 1 calc R . .
C12 C 0.3197(7) 0.22967(14) 0.5539(5) 0.0359(10) Uani 1 1 d . . .
H12 H 0.2473 0.2031 0.5372 0.043 Uiso 1 1 calc R . .
C13 C 0.2231(7) 0.26877(14) 0.5106(5) 0.0368(10) Uani 1 1 d . . .
H13 H 0.0838 0.2692 0.4624 0.044 Uiso 1 1 calc R . .
C14 C 0.3306(6) 0.30668(13) 0.5379(4) 0.0274(8) Uani 1 1 d . . .
H14 H 0.2624 0.3333 0.5095 0.033 Uiso 1 1 calc R . .

loop_
_atom_site_aniso_label
_atom_site_aniso_U_11
_atom_site_aniso_U_22
_atom_site_aniso_U_33
_atom_site_aniso_U_23
_atom_site_aniso_U_13
_atom_site_aniso_U_12
Ru1 0.01483(15) 0.01168(15) 0.01701(16) 0.00026(9) 0.00184(10) 0.00023(9)
Na1 0.0169(13) 0.0179(14) 0.0264(15) 0.0025(11) 0.0035(11) 0.0025(12)
Na2 0.0243(17) 0.0246(15) 0.0194(14) 0.0002(11) 0.0058(13) 0.0006(12)
O3 0.040(3) 0.028(3) 0.024(3) -0.001(2) 0.011(2) -0.006(2)
O4 0.033(3) 0.025(3) 0.026(3) 0.000(2) 0.011(2) 0.006(2)
O1 0.024(3) 0.029(3) 0.040(3) 0.003(3) 0.002(2) 0.001(2)
O7 0.030(3) 0.018(3) 0.041(3) 0.000(2) 0.014(3) 0.000(2)
O8 0.046(4) 0.035(3) 0.059(4) -0.004(3) 0.019(3) -0.005(3)
Na3 0.0212(14) 0.0283(16) 0.0240(15) -0.0040(12) 0.0075(12) -0.0045(12)
Na4 0.0268(17) 0.0193(15) 0.0247(15) 0.0004(12) 0.0054(14) -0.0010(12)
O3' 0.027(3) 0.023(2) 0.028(3) -0.002(2) 0.012(2) -0.001(2)
O4' 0.043(3) 0.031(3) 0.030(3) -0.001(2) 0.005(2) 0.009(2)
O1' 0.034(3) 0.030(3) 0.028(3) -0.005(2) 0.012(2) -0.005(2)
O8' 0.041(3) 0.025(3) 0.039(3) 0.003(2) 0.018(3) -0.002(2)
O7' 0.035(3) 0.025(3) 0.035(3) 0.005(3) 0.006(3) 0.000(3)
O5 0.0307(16) 0.0302(16) 0.056(2) -0.0164(15) 0.0164(15) -0.0077(13)
O9 0.085(4) 0.105(5) 0.117(5) -0.014(4) 0.014(4) 0.019(3)
N1 0.052(2) 0.0241(17) 0.032(2) 0.0039(14) 0.0202(18) 0.0104(16)
N2 0.0281(17) 0.0263(17) 0.0292(18) 0.0049(14) 0.0054(14) 0.0083(14)
N3 0.0248(17) 0.0232(17) 0.047(2) -0.0072(15) 0.0039(16) -0.0044(13)
N4 0.042(2) 0.0293(19) 0.0242(17) 0.0007(14) 0.0120(16) 0.0002(15)
N5 0.0178(14) 0.0138(14) 0.0216(14) -0.0025(11) 0.0038(11) -0.0026(10)
N6 0.0173(14) 0.0153(14) 0.0191(14) 0.0009(11) 0.0060(11) 0.0015(11)
C1 0.0217(17) 0.0137(16) 0.0232(18) 0.0009(13) 0.0035(14) 0.0033(12)
C2 0.0221(17) 0.0148(15) 0.0205(16) -0.0016(13) 0.0061(13) -0.0011(13)
C3 0.0184(16) 0.0189(17) 0.0212(17) -0.0030(13) 0.0023(13) 0.0033(13)
C4 0.0215(17) 0.0129(16) 0.0230(18) -0.0008(12) 0.0024(14) 0.0009(12)
C5 0.0191(17) 0.0195(18) 0.032(2) 0.0024(14) 0.0033(15) -0.0004(13)
C6 0.0186(18) 0.028(2) 0.050(3) 0.0084(19) 0.0003(17) 0.0042(16)
C7 0.026(2) 0.024(2) 0.054(3) 0.0122(19) 0.0078(19) 0.0089(16)
C8 0.0268(19) 0.0149(17) 0.039(2) 0.0036(15) 0.0118(17) 0.0023(14)
C9 0.0235(17) 0.0119(15) 0.0208(16) 0.0011(12) 0.0083(14) 0.0008(12)
C10 0.0216(17) 0.0168(16) 0.0212(17) -0.0013(13) 0.0072(13) -0.0024(13)
C11 0.032(2) 0.0124(16) 0.037(2) -0.0009(15) 0.0092(17) -0.0016(14)
C12 0.032(2) 0.022(2) 0.048(3) -0.0055(18) 0.0033(19) -0.0121(16)
C13 0.025(2) 0.025(2) 0.050(3) -0.0040(19) -0.0035(19) -0.0078(16)
C14 0.0204(18) 0.0244(19) 0.033(2) 0.0011(16) 0.0017(15) -0.0019(14)

loop_
_atom_type_symbol
_atom_type_description
_atom_type_scat_dispersion_real
_atom_type_scat_dispersion_imag
_atom_type_scat_source
C C 0.0033 0.0016 'International Tables Vol C Tables 4.2.6.8 and 6.1.1.4'
H H 0.0000 0.0000 'International Tables Vol C Tables 4.2.6.8 and 6.1.1.4'
N N 0.0061 0.0033 'International Tables Vol C Tables 4.2.6.8 and 6.1.1.4'
Na Na 0.0362 0.0249 'International Tables Vol C Tables 4.2.6.8 and 6.1.1.4'
Ru Ru -1.2594 0.8363 'International Tables Vol C Tables 4.2.6.8 and 6.1.1.4'
O O 0.0106 0.0060 'International Tables Vol C Tables 4.2.6.8 and 6.1.1.4'

loop_
_geom_angle_atom_site_label_1
_geom_angle_atom_site_label_2
_geom_angle_atom_site_label_3
_geom_angle
_geom_angle_site_symmetry_1
_geom_angle_site_symmetry_3
C3 Ru1 C2 89.53(15) . .
C3 Ru1 C1 89.06(15) . .
C2 Ru1 C1 90.22(14) . .
C3 Ru1 C4 87.28(15) . .
C2 Ru1 C4 90.16(14) . .
C1 Ru1 C4 176.32(14) . .
C3 Ru1 N5 174.58(13) . .
C2 Ru1 N5 95.74(13) . .
C1 Ru1 N5 89.65(13) . .
C4 Ru1 N5 93.95(13) . .
C3 Ru1 N6 97.22(14) . .
C2 Ru1 N6 173.23(13) . .
C1 Ru1 N6 90.36(13) . .
C4 Ru1 N6 89.70(13) . .
N5 Ru1 N6 77.52(12) . .
O7 Na1 N2 97.53(19) . .
O7 Na1 N4 85.54(17) . 1_455
N2 Na1 N4 92.35(15) . 1_455
O7 Na1 N3 167.8(2) . 1_455
N2 Na1 N3 94.34(14) . 1_455
N4 Na1 N3 96.97(14) 1_455 1_455
O7 Na1 C3 153.05(19) . 1_455
N2 Na1 C3 102.48(14) . 1_455
N4 Na1 C3 75.84(12) 1_455 1_455
N3 Na1 C3 22.45(10) 1_455 1_455
O7 Na1 C4 104.30(18) . 1_455
N2 Na1 C4 101.54(14) . 1_455
N4 Na1 C4 22.33(11) 1_455 1_455
N3 Na1 C4 76.07(12) 1_455 1_455
C3 Na1 C4 54.18(11) 1_455 1_455
O7 Na1 Na1 89.80(18) . 3_566
N2 Na1 Na1 103.31(16) . 3_566
N4 Na1 Na1 164.13(19) 1_455 3_566
N3 Na1 Na1 84.56(14) 1_455 3_566
C3 Na1 Na1 102.80(15) 1_455 3_566
C4 Na1 Na1 149.45(18) 1_455 3_566
O9 Na2 O5 137.7(3) . .
O9 Na2 O3 54.9(3) . .
O5 Na2 O3 167.4(2) . .
O9 Na2 O5 113.8(3) . 3_665
O5 Na2 O5 86.36(15) . 3_665
O3 Na2 O5 86.48(19) . 3_665
O9 Na2 O1 63.2(3) . .
O5 Na2 O1 90.0(2) . .
O3 Na2 O1 98.0(2) . .
O5 Na2 O1 74.09(18) 3_665 .
O9 Na2 O4 104.0(3) . .
O5 Na2 O4 86.92(18) . .
O3 Na2 O4 89.7(2) . .
O5 Na2 O4 130.0(2) 3_665 .
O1 Na2 O4 155.4(2) . .
O9 Na2 Na2 140.8(3) . 3_665
O5 Na2 Na2 45.18(11) . 3_665
O3 Na2 Na2 126.9(2) . 3_665
O5 Na2 Na2 41.18(11) 3_665 3_665
O1 Na2 Na2 78.76(19) . 3_665
O4 Na2 Na2 114.90(19) . 3_665
O8' Na3 N2 88.2(2) . .
O8' Na3 O7' 157.4(3) . .
N2 Na3 O7' 85.98(19) . .
O8' Na3 O9 99.4(2) . .
N2 Na3 O9 92.4(2) . .
O7' Na3 O9 102.6(2) . .
O8' Na3 N4 75.6(2) . 1_455
N2 Na3 N4 101.27(17) . 1_455
O7' Na3 N4 84.12(18) . 1_455
O9 Na3 N4 165.2(2) . 1_455
O8' Na3 O4' 98.5(2) . 1_455
N2 Na3 O4' 161.4(2) . 1_455
O7' Na3 O4' 81.1(2) . 1_455
O9 Na3 O4' 103.5(2) . 1_455
N4 Na3 O4' 64.18(18) 1_455 1_455
O8' Na3 O1' 63.9(2) . .
N2 Na3 O1' 118.01(19) . .
O7' Na3 O1' 137.3(2) . .
O9 Na3 O1' 46.2(2) . .
N4 Na3 O1' 120.64(18) 1_455 .
O4' Na3 O1' 80.4(2) 1_455 .
O8' Na3 Na4 124.6(2) . 1_455
N2 Na3 Na4 145.80(15) . 1_455
O7' Na3 Na4 60.07(16) . 1_455
O9 Na3 Na4 91.23(17) . 1_455
N4 Na3 Na4 80.65(13) 1_455 1_455
O4' Na3 Na4 26.87(14) 1_455 1_455
O1' Na3 Na4 88.24(15) . 1_455
O4' Na4 O5 133.5(3) . 3_665
O4' Na4 O9 125.0(3) . .
O5 Na4 O9 100.8(2) 3_665 .
O4' Na4 O3' 94.9(3) . .
O5 Na4 O3' 96.99(19) 3_665 .
O9 Na4 O3' 84.7(2) . .
O4' Na4 O5 84.7(2) . .
O5 Na4 O5 81.16(14) 3_665 .
O9 Na4 O5 98.0(2) . .
O3' Na4 O5 177.0(2) . .
O4' Na4 Na4 110.5(3) . 3_665
O5 Na4 Na4 44.54(11) 3_665 3_665
O9 Na4 Na4 102.2(2) . 3_665
O3' Na4 Na4 141.5(2) . 3_665
O5 Na4 Na4 36.63(9) . 3_665
O4' Na4 Na3 44.8(2) . 1_655
O5 Na4 Na3 101.83(14) 3_665 1_655
O9 Na4 Na3 144.7(2) . 1_655
O3' Na4 Na3 65.98(16) . 1_655
O5 Na4 Na3 111.94(13) . 1_655
Na4 Na4 Na3 112.89(14) 3_665 1_655
O7' O3' Na4 109.3(4) 1_655 .
Na4 O4' Na3 108.3(3) . 1_655
O3' O7' Na3 118.5(4) 1_455 .
Na2 O5 Na4 100.13(16) . 3_665
Na2 O5 Na2 93.64(15) . 3_665
Na4 O5 Na2 22.44(11) 3_665 3_665
Na2 O5 Na4 19.72(11) . .
Na4 O5 Na4 98.84(14) 3_665 .
Na2 O5 Na4 85.67(13) 3_665 .
Na2 O9 Na4 20.18(14) . .
Na2 O9 Na3 130.3(4) . .
Na4 O9 Na3 122.0(3) . .
C2 N2 Na3 137.0(3) . .
C2 N2 Na1 147.5(3) . .
Na3 N2 Na1 45.46(12) . .
C3 N3 Na1 86.5(3) . 1_655
C4 N4 Na3 129.8(3) . 1_655
C4 N4 Na1 88.7(3) . 1_655
Na3 N4 Na1 41.29(11) 1_655 1_655
C14 N5 C10 118.2(3) . .
C14 N5 Ru1 125.7(3) . .
C10 N5 Ru1 116.1(2) . .
C5 N6 C9 118.3(3) . .
C5 N6 Ru1 126.0(2) . .
C9 N6 Ru1 115.7(2) . .
N1 C1 Ru1 178.1(4) . .
N2 C2 Ru1 177.8(3) . .
N3 C3 Ru1 179.7(4) . .
N3 C3 Na1 71.1(3) . 1_655
Ru1 C3 Na1 108.70(15) . 1_655
N4 C4 Ru1 174.4(3) . .
N4 C4 Na1 68.9(2) . 1_655
Ru1 C4 Na1 105.83(14) . 1_655
N6 C5 C6 122.8(4) . .
N6 C5 H5 118.6 . .
C6 C5 H5 118.6 . .
C5 C6 C7 119.0(4) . .
C5 C6 H6 120.5 . .
C7 C6 H6 120.5 . .
C8 C7 C6 119.0(4) . .
C8 C7 H7 120.5 . .
C6 C7 H7 120.5 . .
C7 C8 C9 119.3(4) . .
C7 C8 H8 120.3 . .
C9 C8 H8 120.3 . .
N6 C9 C8 121.5(3) . .
N6 C9 C10 115.4(3) . .
C8 C9 C10 123.1(3) . .
N5 C10 C11 121.9(3) . .
N5 C10 C9 115.2(3) . .
C11 C10 C9 122.9(3) . .
C12 C11 C10 119.1(4) . .
C12 C11 H11 120.5 . .
C10 C11 H11 120.5 . .
C11 C12 C13 118.8(4) . .
C11 C12 H12 120.6 . .
C13 C12 H12 120.6 . .
C14 C13 C12 119.3(4) . .
C14 C13 H13 120.3 . .
C12 C13 H13 120.3 . .
N5 C14 C13 122.7(4) . .
N5 C14 H14 118.6 . .
C13 C14 H14 118.6 . .

loop_
_geom_bond_atom_site_label_1
_geom_bond_atom_site_label_2
_geom_bond_distance
_geom_bond_site_symmetry_2
Ru1 C3 1.971(4) .
Ru1 C2 1.984(4) .
Ru1 C1 2.030(4) .
Ru1 C4 2.046(4) .
Ru1 N5 2.111(3) .
Ru1 N6 2.113(3) .
Na1 O7 2.488(7) .
Na1 N2 2.564(5) .
Na1 N4 2.851(5) 1_455
Na1 N3 2.876(5) 1_455
Na1 C3 3.034(5) 1_455
Na1 C4 3.054(5) 1_455
Na1 Na1 3.077(6) 3_566
Na2 O9 1.862(8) .
Na2 O5 2.286(5) .
Na2 O3 2.354(7) .
Na2 O5 2.463(4) 3_665
Na2 O1 2.471(7) .
Na2 O4 2.644(6) .
Na2 Na2 3.465(6) 3_665
Na3 O8' 2.216(7) .
Na3 N2 2.446(5) .
Na3 O7' 2.515(7) .
Na3 O9 2.532(9) .
Na3 N4 2.612(5) 1_455
Na3 O4' 2.815(7) 1_455
Na3 O1' 2.859(7) .
Na3 Na4 3.791(5) 1_455
Na4 O4' 1.804(7) .
Na4 O5 2.288(5) 3_665
Na4 O9 2.434(8) .
Na4 O3' 2.443(7) .
Na4 O5 2.689(5) .
Na4 Na4 3.789(6) 3_665
Na4 Na3 3.791(5) 1_655
O3' O7' 1.613(8) 1_655
O4' Na3 2.815(7) 1_655
O7' O3' 1.613(8) 1_455
O5 Na4 2.288(5) 3_665
O5 Na2 2.463(4) 3_665
N1 C1 1.161(6) .
N2 C2 1.164(5) .
N3 C3 1.161(5) .
N3 Na1 2.876(5) 1_655
N4 C4 1.161(6) .
N4 Na3 2.612(5) 1_655
N4 Na1 2.851(5) 1_655
N5 C14 1.343(5) .
N5 C10 1.358(5) .
N6 C5 1.342(5) .
N6 C9 1.365(4) .
C3 Na1 3.034(5) 1_655
C4 Na1 3.054(5) 1_655
C5 C6 1.381(5) .
C5 H5 0.9500 .
C6 C7 1.388(6) .
C6 H6 0.9500 .
C7 C8 1.383(6) .
C7 H7 0.9500 .
C8 C9 1.390(5) .
C8 H8 0.9500 .
C9 C10 1.480(5) .
C10 C11 1.387(5) .
C11 C12 1.384(6) .
C11 H11 0.9500 .
C12 C13 1.388(6) .
C12 H12 0.9500 .
C13 C14 1.371(6) .
C13 H13 0.9500 .
C14 H14 0.9500 .

loop_
_geom_torsion_atom_site_label_1
_geom_torsion_atom_site_label_2
_geom_torsion_atom_site_label_3
_geom_torsion_atom_site_label_4
_geom_torsion
_geom_torsion_site_symmetry_1
_geom_torsion_site_symmetry_4
O4' Na4 O3' O7' 52.9(4) . 1_655
O5 Na4 O3' O7' -82.1(4) 3_665 1_655
O9 Na4 O3' O7' 177.7(4) . 1_655
O5 Na4 O3' O7' -30(4) . 1_655
Na4 Na4 O3' O7' -79.3(5) 3_665 1_655
Na3 Na4 O3' O7' 17.8(3) 1_655 1_655
O5 Na4 O4' Na3 56.3(4) 3_665 1_655
O9 Na4 O4' Na3 -135.2(3) . 1_655
O3' Na4 O4' Na3 -48.2(3) . 1_655
O5 Na4 O4' Na3 128.8(3) . 1_655
Na4 Na4 O4' Na3 102.3(3) 3_665 1_655
O8' Na3 O7' O3' -89.1(8) . 1_455
N2 Na3 O7' O3' -164.7(4) . 1_455
O9 Na3 O7' O3' 103.7(4) . 1_455
N4 Na3 O7' O3' -63.0(4) 1_455 1_455
O4' Na3 O7' O3' 1.8(4) 1_455 1_455
O1' Na3 O7' O3' 67.1(5) . 1_455
Na4 Na3 O7' O3' 19.6(3) 1_455 1_455
O9 Na2 O5 Na4 100.4(4) . 3_665
O3 Na2 O5 Na4 -77.2(10) . 3_665
O5 Na2 O5 Na4 -21.65(12) 3_665 3_665
O1 Na2 O5 Na4 52.4(2) . 3_665
O4 Na2 O5 Na4 -152.0(2) . 3_665
Na2 Na2 O5 Na4 -21.65(12) 3_665 3_665
O9 Na2 O5 Na2 122.1(4) . 3_665
O3 Na2 O5 Na2 -55.6(10) . 3_665
O5 Na2 O5 Na2 0.0 3_665 3_665
O1 Na2 O5 Na2 74.06(19) . 3_665
O4 Na2 O5 Na2 -130.4(2) . 3_665
O9 Na2 O5 Na4 -171.6(6) . .
O3 Na2 O5 Na4 10.7(9) . .
O5 Na2 O5 Na4 66.3(3) 3_665 .
O1 Na2 O5 Na4 140.4(4) . .
O4 Na2 O5 Na4 -64.1(3) . .
Na2 Na2 O5 Na4 66.3(3) 3_665 .
O4' Na4 O5 Na2 129.0(4) . .
O5 Na4 O5 Na2 -95.4(3) 3_665 .
O9 Na4 O5 Na2 4.4(3) . .
O3' Na4 O5 Na2 -148(4) . .
Na4 Na4 O5 Na2 -95.4(3) 3_665 .
Na3 Na4 O5 Na2 165.4(3) 1_655 .
O4' Na4 O5 Na4 -135.6(3) . 3_665
O5 Na4 O5 Na4 0.0 3_665 3_665
O9 Na4 O5 Na4 99.7(2) . 3_665
O3' Na4 O5 Na4 -53(4) . 3_665
Na3 Na4 O5 Na4 -99.27(16) 1_655 3_665
O4' Na4 O5 Na2 -117.4(3) . 3_665
O5 Na4 O5 Na2 18.22(10) 3_665 3_665
O9 Na4 O5 Na2 117.9(2) . 3_665
O3' Na4 O5 Na2 -35(4) . 3_665
Na4 Na4 O5 Na2 18.22(10) 3_665 3_665
Na3 Na4 O5 Na2 -81.05(15) 1_655 3_665
O5 Na2 O9 Na4 170.9(7) . .
O3 Na2 O9 Na4 -9.7(5) . .
O5 Na2 O9 Na4 -76.6(4) 3_665 .
O1 Na2 O9 Na4 -132.7(4) . .
O4 Na2 O9 Na4 69.9(4) . .
Na2 Na2 O9 Na4 -117.1(6) 3_665 .
O5 Na2 O9 Na3 98.1(5) . .
O3 Na2 O9 Na3 -82.6(4) . .
O5 Na2 O9 Na3 -149.5(3) 3_665 .
O1 Na2 O9 Na3 154.4(5) . .
O4 Na2 O9 Na3 -3.0(5) . .
Na2 Na2 O9 Na3 170.0(3) 3_665 .
O4' Na4 O9 Na2 -94.3(5) . .
O5 Na4 O9 Na2 77.2(4) 3_665 .
O3' Na4 O9 Na2 173.4(5) . .
O5 Na4 O9 Na2 -5.2(4) . .
Na4 Na4 O9 Na2 31.8(4) 3_665 .
Na3 Na4 O9 Na2 -153.7(5) 1_655 .
O4' Na4 O9 Na3 26.5(5) . .
O5 Na4 O9 Na3 -162.0(3) 3_665 .
O3' Na4 O9 Na3 -65.9(3) . .
O5 Na4 O9 Na3 115.5(3) . .
Na4 Na4 O9 Na3 152.5(3) 3_665 .
Na3 Na4 O9 Na3 -32.9(5) 1_655 .
O8' Na3 O9 Na2 -13.4(5) . .
N2 Na3 O9 Na2 75.2(4) . .
O7' Na3 O9 Na2 161.6(4) . .
N4 Na3 O9 Na2 -82.5(9) 1_455 .
O4' Na3 O9 Na2 -114.6(4) 1_455 .
O1' Na3 O9 Na2 -52.4(4) . .
Na4 Na3 O9 Na2 -138.8(4) 1_455 .
O8' Na3 O9 Na4 -36.3(4) . .
N2 Na3 O9 Na4 52.3(3) . .
O7' Na3 O9 Na4 138.7(3) . .
N4 Na3 O9 Na4 -105.4(8) 1_455 .
O4' Na3 O9 Na4 -137.5(3) 1_455 .
O1' Na3 O9 Na4 -75.3(4) . .
Na4 Na3 O9 Na4 -161.7(3) 1_455 .
O8' Na3 N2 C2 -12.7(5) . .
O7' Na3 N2 C2 145.5(5) . .
O9 Na3 N2 C2 -112.0(5) . .
N4 Na3 N2 C2 62.3(5) 1_455 .
O4' Na3 N2 C2 99.3(8) 1_455 .
O1' Na3 N2 C2 -71.7(5) . .
Na4 Na3 N2 C2 152.2(4) 1_455 .
O8' Na3 N2 Na1 -145.5(2) . .
O7' Na3 N2 Na1 12.61(16) . .
O9 Na3 N2 Na1 115.1(2) . .
N4 Na3 N2 Na1 -70.57(16) 1_455 .
O4' Na3 N2 Na1 -33.6(6) 1_455 .
O1' Na3 N2 Na1 155.4(2) . .
Na4 Na3 N2 Na1 19.3(2) 1_455 .
O7 Na1 N2 C2 -139.2(6) . .
N4 Na1 N2 C2 -53.4(6) 1_455 .
N3 Na1 N2 C2 43.7(6) 1_455 .
C3 Na1 N2 C2 22.6(6) 1_455 .
C4 Na1 N2 C2 -32.9(6) 1_455 .
Na1 Na1 N2 C2 129.2(6) 3_566 .
O7 Na1 N2 Na3 -27.81(18) . .
N4 Na1 N2 Na3 58.00(15) 1_455 .
N3 Na1 N2 Na3 155.18(18) 1_455 .
C3 Na1 N2 Na3 134.01(18) 1_455 .
C4 Na1 N2 Na3 78.53(16) 1_455 .
Na1 Na1 N2 Na3 -119.4(2) 3_566 .
C3 Ru1 N5 C14 164.5(13) . .
C2 Ru1 N5 C14 -1.9(3) . .
C1 Ru1 N5 C14 88.3(3) . .
C4 Ru1 N5 C14 -92.5(3) . .
N6 Ru1 N5 C14 178.7(3) . .
C3 Ru1 N5 C10 -13.3(16) . .
C2 Ru1 N5 C10 -179.8(3) . .
C1 Ru1 N5 C10 -89.6(3) . .
C4 Ru1 N5 C10 89.7(3) . .
N6 Ru1 N5 C10 0.9(3) . .
C3 Ru1 N6 C5 -1.6(3) . .
C2 Ru1 N6 C5 174.4(10) . .
C1 Ru1 N6 C5 -90.7(3) . .
C4 Ru1 N6 C5 85.6(3) . .
N5 Ru1 N6 C5 179.7(3) . .
C3 Ru1 N6 C9 178.8(3) . .
C2 Ru1 N6 C9 -5.2(12) . .
C1 Ru1 N6 C9 89.7(3) . .
C4 Ru1 N6 C9 -94.0(3) . .
N5 Ru1 N6 C9 0.1(2) . .
C3 Ru1 C1 N1 -15(11) . .
C2 Ru1 C1 N1 -105(11) . .
C4 Ru1 C1 N1 -9(12) . .
N5 Ru1 C1 N1 160(11) . .
N6 Ru1 C1 N1 82(11) . .
Na3 N2 C2 Ru1 22(10) . .
Na1 N2 C2 Ru1 98(9) . .
C3 Ru1 C2 N2 128(9) . .
C1 Ru1 C2 N2 -142(9) . .
C4 Ru1 C2 N2 41(9) . .
N5 Ru1 C2 N2 -53(9) . .
N6 Ru1 C2 N2 -48(10) . .
Na1 N3 C3 Ru1 -41(100) 1_655 .
C2 Ru1 C3 N3 -32(100) . .
C1 Ru1 C3 N3 -122(100) . .
C4 Ru1 C3 N3 58(100) . .
N5 Ru1 C3 N3 161(100) . .
N6 Ru1 C3 N3 147(100) . .
C2 Ru1 C3 Na1 -72.79(16) . 1_655
C1 Ru1 C3 Na1 -163.01(16) . 1_655
C4 Ru1 C3 Na1 17.40(15) . 1_655
N5 Ru1 C3 Na1 120.7(14) . 1_655
N6 Ru1 C3 Na1 106.75(14) . 1_655
Na3 N4 C4 Ru1 -16(4) 1_655 .
Na1 N4 C4 Ru1 -21(4) 1_655 .
Na3 N4 C4 Na1 4.8(3) 1_655 1_655
C3 Ru1 C4 N4 3(4) . .
C2 Ru1 C4 N4 93(4) . .
C1 Ru1 C4 N4 -3(5) . .
N5 Ru1 C4 N4 -171(4) . .
N6 Ru1 C4 N4 -94(4) . .
C3 Ru1 C4 Na1 -17.00(15) . 1_655
C2 Ru1 C4 Na1 72.52(15) . 1_655
C1 Ru1 C4 Na1 -23(2) . 1_655
N5 Ru1 C4 Na1 168.29(14) . 1_655
N6 Ru1 C4 Na1 -114.24(14) . 1_655
C9 N6 C5 C6 -0.2(6) . .
Ru1 N6 C5 C6 -179.8(3) . .
N6 C5 C6 C7 0.6(7) . .
C5 C6 C7 C8 0.0(8) . .
C6 C7 C8 C9 -0.9(7) . .
C5 N6 C9 C8 -0.8(5) . .
Ru1 N6 C9 C8 178.8(3) . .
C5 N6 C9 C10 179.4(3) . .
Ru1 N6 C9 C10 -1.0(4) . .
C7 C8 C9 N6 1.4(6) . .
C7 C8 C9 C10 -178.8(4) . .
C14 N5 C10 C11 0.0(6) . .
Ru1 N5 C10 C11 178.0(3) . .
C14 N5 C10 C9 -179.7(3) . .
Ru1 N5 C10 C9 -1.6(4) . .
N6 C9 C10 N5 1.8(5) . .
C8 C9 C10 N5 -178.1(4) . .
N6 C9 C10 C11 -177.9(4) . .
C8 C9 C10 C11 2.2(6) . .
N5 C10 C11 C12 0.3(6) . .
C9 C10 C11 C12 180.0(4) . .
C10 C11 C12 C13 0.2(7) . .
C11 C12 C13 C14 -1.0(8) . .
C10 N5 C14 C13 -0.9(6) . .
Ru1 N5 C14 C13 -178.7(4) . .
C12 C13 C14 N5 1.4(8) . .
